data_1554758
loop_
_publ_author_name
'Song, Zehua'
'Wang, Guotong'
'Li, Wei'
'Li, Shengkun'

_publ_section_title
;
 Innate pharmacophore assisted selective C--H functionalization to
 therapeutically important nicotinamides
;
_journal_issue 10
_journal_name_full 'Organic Chemistry Frontiers'
_journal_page_first 1613
_journal_paper_doi 10.1039/C9QO00170K
_journal_volume 6
_journal_year 2019
_chemical_formula_moiety 'C19 H20 N4 O3'
_chemical_formula_sum 'C19 H20 N4 O3'
_chemical_formula_weight 352.39
_space_group_crystal_system triclinic
_space_group_IT_number 2
_space_group_name_Hall '-P 1'
_space_group_name_H-M_alt 'P -1'
_atom_sites_solution_hydrogens geom
_atom_sites_solution_primary dual
_audit_creation_date 2016-12-26
_audit_creation_method
;
Olex2 1.2
(compiled 2016.11.30 svn.r3356 for OlexSys, GUI svn.r5269)
;
_audit_update_record
;
2018-08-28 deposited with the CCDC.	2019-03-25 downloaded from the CCDC.
;
_cell_angle_alpha 86.429(5)
_cell_angle_beta 79.097(5)
_cell_angle_gamma 77.958(6)
_cell_formula_units_Z 2
_cell_length_a 7.8860(4)
_cell_length_b 9.5658(7)
_cell_length_c 11.4661(7)
_cell_measurement_reflns_used 4467
_cell_measurement_temperature 100.00(10)
_cell_measurement_theta_max 73.2260
_cell_measurement_theta_min 3.9110
_cell_volume 830.42(9)
_computing_cell_refinement 'CrysAlisPro 1.171.38.43f (Rigaku OD, 2015)'
_computing_data_collection 'CrysAlisPro 1.171.38.43f (Rigaku OD, 2015)'
_computing_data_reduction 'CrysAlisPro 1.171.38.43f (Rigaku OD, 2015)'
_computing_molecular_graphics 'Olex2 (Dolomanov et al., 2009)'
_computing_publication_material 'Olex2 (Dolomanov et al., 2009)'
_computing_structure_refinement 'ShelXL (Sheldrick, 2015)'
_computing_structure_solution 'ShelXT (Sheldrick, 2015)'
_diffrn_ambient_environment N~2~
_diffrn_ambient_temperature 100.00(10)
_diffrn_detector 'CCD plate'
_diffrn_detector_area_resol_mean 5.2684
_diffrn_detector_type AtlasS2
_diffrn_measured_fraction_theta_full 0.9980
_diffrn_measured_fraction_theta_max 0.9665
_diffrn_measurement_details
;
List of Runs (angles in degrees, time in seconds):

  # Type    Start    End  Width  t~exp~   \w     \q     \k     \f   Frames
#--------------------------------------------------------------------------
  1  \w    -53.00 -15.00   1.00    1.00    --  -40.98 125.00   0.00   38
  2  \w    -95.00  -8.00   1.00    1.00    --  -40.98 125.00 -90.00   87
  3  \w   -112.00 -17.00   1.00    1.00    --  -40.98 -37.00 120.00   95
  4  \w     60.00  94.00   1.00    1.00    --   40.98-125.00  90.00   34
  5  \w     54.00 120.00   1.00    1.00    --  106.95-125.00  30.00   66
  6  \w     54.00 113.00   1.00    1.00    --  106.95-125.00-120.00   59
  7  \w     88.00 114.00   1.00    1.00    --  106.95-125.00-180.00   26
  8  \w     54.00 140.00   1.00    1.00    --  106.95 -77.00-150.00   86
  9  \w     81.00 169.00   1.00    1.00    --  106.95  45.00 -60.00   88
 10  \w    107.00 133.00   1.00    1.00    --  106.95 125.00  90.00   26
 11  \w     55.00 129.00   1.00    1.00    --  106.95  15.00  60.00   74
 12  \w     40.00 140.00   1.00    1.00    --  106.95 -77.00  30.00  100
 13  \w     40.00  67.00   1.00    1.00    --  106.95-125.00-180.00   27
 14  \w     33.00 134.00   1.00    1.00    --  106.95 -30.00 -30.00  101
 15  \w     34.00 134.00   1.00    1.00    --  106.95 -30.00 120.00  100
 16  \w   -108.00 -30.00   1.00    1.00    --  -40.98 -37.00-150.00   78
;
_diffrn_measurement_device 'four-circle diffractometer'
_diffrn_measurement_device_type 'SuperNova, Dual, Cu at zero, AtlasS2'
_diffrn_measurement_method '\w scans'
_diffrn_orient_matrix_type 'CrysAlisPro convention (1999,Acta A55,543-557)'
_diffrn_orient_matrix_UB_11 -0.0604800000
_diffrn_orient_matrix_UB_12 -0.0123866000
_diffrn_orient_matrix_UB_13 0.1354288000
_diffrn_orient_matrix_UB_21 0.1938274000
_diffrn_orient_matrix_UB_22 -0.0417937000
_diffrn_orient_matrix_UB_23 0.0161439000
_diffrn_orient_matrix_UB_31 0.0039824000
_diffrn_orient_matrix_UB_32 0.1588462000
_diffrn_orient_matrix_UB_33 0.0114346000
_diffrn_radiation_monochromator mirror
_diffrn_radiation_probe x-ray
_diffrn_radiation_type 'Cu K\a'
_diffrn_radiation_wavelength 1.54184
_diffrn_reflns_av_R_equivalents 0.0148
_diffrn_reflns_av_unetI/netI 0.0167
_diffrn_reflns_Laue_measured_fraction_full 0.997
_diffrn_reflns_Laue_measured_fraction_max 0.967
_diffrn_reflns_limit_h_max 9
_diffrn_reflns_limit_h_min -8
_diffrn_reflns_limit_k_max 11
_diffrn_reflns_limit_k_min -8
_diffrn_reflns_limit_l_max 14
_diffrn_reflns_limit_l_min -14
_diffrn_reflns_number 5513
_diffrn_reflns_point_group_measured_fraction_full 0.997
_diffrn_reflns_point_group_measured_fraction_max 0.967
_diffrn_reflns_theta_full 67.684
_diffrn_reflns_theta_max 73.578
_diffrn_reflns_theta_min 3.927
_diffrn_source 'micro-focus sealed X-ray tube'
_diffrn_source_type 'SuperNova (Cu) X-ray Source'
_exptl_absorpt_coefficient_mu 0.801
_exptl_absorpt_correction_T_max 1.00000
_exptl_absorpt_correction_T_min 0.88880
_exptl_absorpt_correction_type multi-scan
_exptl_absorpt_process_details
;
CrysAlisPro 1.171.38.43f (Rigaku Oxford Diffraction, 2015)
Empirical absorption correction using spherical harmonics,
 implemented in SCALE3 ABSPACK scaling algorithm.
;
_exptl_crystal_colour colorless
_exptl_crystal_density_diffrn 1.409
_exptl_crystal_description block
_exptl_crystal_F_000 372
_exptl_crystal_size_max 0.25
_exptl_crystal_size_mid 0.2
_exptl_crystal_size_min 0.16
_refine_diff_density_max 0.314
_refine_diff_density_min -0.239
_refine_diff_density_rms 0.052
_refine_ls_extinction_method none
_refine_ls_goodness_of_fit_ref 1.088
_refine_ls_hydrogen_treatment constr
_refine_ls_matrix_type full
_refine_ls_number_parameters 235
_refine_ls_number_reflns 3233
_refine_ls_number_restraints 0
_refine_ls_restrained_S_all 1.088
_refine_ls_R_factor_all 0.0410
_refine_ls_R_factor_gt 0.0396
_refine_ls_shift/su_max 0.001
_refine_ls_shift/su_mean 0.000
_refine_ls_structure_factor_coef Fsqd
_refine_ls_weighting_details 'w=1/[\s^2^(Fo^2^)+(0.0521P)^2^+0.3785P] where P=(Fo^2^+2Fc^2^)/3'
_refine_ls_weighting_scheme calc
_refine_ls_wR_factor_gt 0.1037
_refine_ls_wR_factor_ref 0.1047
_reflns_Friedel_coverage 0.000
_reflns_number_gt 3112
_reflns_number_total 3233
_reflns_threshold_expression 'I > 2\s(I)'
_cod_data_source_file c9qo00170k2.cif
_cod_data_source_block exp_181
_cod_database_code 1554758
_shelx_space_group_comment
;
The symmetry employed for this shelxl refinement is uniquely defined
by the following loop, which should always be used as a source of
symmetry information in preference to the above space-group names.
They are only intended as comments.
;
_shelx_estimated_absorpt_t_max 0.883
_shelx_estimated_absorpt_t_min 0.825
_reflns_odcompleteness_completeness 99.80
_reflns_odcompleteness_iscentric 1
_reflns_odcompleteness_theta 66.97
_olex2_refinement_description
;
1. Fixed Uiso
 At 1.2 times of:
  All C(H) groups, All C(H,H) groups, All N(H) groups
2.a Secondary CH2 refined with riding coordinates:
 C16(H16A,H16B), C19(H19A,H19B), C2(H2A,H2B), C18(H18A,H18B), C1(H1A,H1B),
 C17(H17A,H17B)
2.b Aromatic/amide H refined with riding coordinates:
 N2(H2), C12(H12), C13(H13), C5(H5), C14(H14), C8(H8), C6(H6), C7(H7)
;
_shelx_shelxl_version_number 2014/7
_olex2_submission_special_instructions 'No special instructions were received'
_oxdiff_exptl_absorpt_empirical_details
;
Empirical correction (ABSPACK) includes:
- Absorption correction using spherical harmonics
- Frame scaling
;
_oxdiff_exptl_absorpt_empirical_full_max 1.138
_oxdiff_exptl_absorpt_empirical_full_min 0.858

loop_
_space_group_symop_operation_xyz
'x, y, z'
'-x, -y, -z'

loop_
_atom_site_label
_atom_site_type_symbol
_atom_site_fract_x
_atom_site_fract_y
_atom_site_fract_z
_atom_site_U_iso_or_equiv
_atom_site_adp_type
_atom_site_occupancy
_atom_site_site_symmetry_order
_atom_site_calc_flag
_atom_site_refinement_flags_posn
O1 O 0.71114(13) 0.84334(11) 0.47318(8) 0.0245(2) Uani 1 1 d .
O2 O 0.09828(13) 0.49578(10) 0.68610(8) 0.0234(2) Uani 1 1 d .
O3 O 0.19184(13) 1.07637(10) 0.84379(9) 0.0234(2) Uani 1 1 d .
N4 N 0.25434(14) 0.77524(11) 0.88007(9) 0.0156(2) Uani 1 1 d .
N3 N 0.28447(14) 0.60491(12) 1.03358(9) 0.0180(2) Uani 1 1 d .
N2 N 0.31902(14) 0.62389(11) 0.65414(9) 0.0162(2) Uani 1 1 d .
H2 H 0.3908 0.6539 0.6898 0.019 Uiso 1 1 calc R
N1 N 0.60818(15) 0.74111(12) 0.64752(10) 0.0201(2) Uani 1 1 d .
C9 C 0.33300(17) 0.65737(13) 0.53208(11) 0.0156(3) Uani 1 1 d .
C15 C 0.25324(16) 0.63451(13) 0.92322(11) 0.0149(3) Uani 1 1 d .
C11 C 0.22200(16) 0.53084(13) 0.85177(11) 0.0149(3) Uani 1 1 d .
C3 C 0.59544(16) 0.76867(13) 0.53935(11) 0.0163(3) Uani 1 1 d .
C10 C 0.20522(16) 0.54937(13) 0.72306(11) 0.0159(3) Uani 1 1 d .
C12 C 0.20426(16) 0.39860(13) 0.90444(11) 0.0174(3) Uani 1 1 d .
H12 H 0.1732 0.3305 0.8626 0.021 Uiso 1 1 calc R
C13 C 0.23313(17) 0.36891(13) 1.01957(11) 0.0191(3) Uani 1 1 d .
H13 H 0.2220 0.2810 1.0562 0.023 Uiso 1 1 calc R
C5 C 0.48476(18) 0.76115(14) 0.35352(11) 0.0200(3) Uani 1 1 d .
H5 H 0.5757 0.8053 0.3159 0.024 Uiso 1 1 calc R
C14 C 0.27884(17) 0.47285(14) 1.07878(11) 0.0196(3) Uani 1 1 d .
H14 H 0.3072 0.4502 1.1537 0.024 Uiso 1 1 calc R
C4 C 0.46833(16) 0.72848(13) 0.47548(11) 0.0163(3) Uani 1 1 d .
C8 C 0.21575(17) 0.62579(14) 0.46443(12) 0.0191(3) Uani 1 1 d .
H8 H 0.1257 0.5797 0.5003 0.023 Uiso 1 1 calc R
C6 C 0.36800(19) 0.72882(15) 0.28804(12) 0.0225(3) Uani 1 1 d .
H6 H 0.3801 0.7512 0.2072 0.027 Uiso 1 1 calc R
C16 C 0.09156(17) 0.85389(13) 0.84291(12) 0.0182(3) Uani 1 1 d .
H16A H 0.0007 0.8795 0.9122 0.022 Uiso 1 1 calc R
H16B H 0.0501 0.7940 0.7938 0.022 Uiso 1 1 calc R
C19 C 0.31970(18) 0.86600(14) 0.95207(12) 0.0198(3) Uani 1 1 d .
H19A H 0.4297 0.8154 0.9739 0.024 Uiso 1 1 calc R
H19B H 0.2347 0.8913 1.0243 0.024 Uiso 1 1 calc R
C2 C 0.81213(18) 0.88233(15) 0.55477(12) 0.0217(3) Uani 1 1 d .
H2A H 0.7804 0.9841 0.5694 0.026 Uiso 1 1 calc R
H2B H 0.9376 0.8568 0.5241 0.026 Uiso 1 1 calc R
C18 C 0.34825(19) 0.99948(14) 0.87955(13) 0.0222(3) Uani 1 1 d .
H18A H 0.3916 1.0608 0.9263 0.027 Uiso 1 1 calc R
H18B H 0.4375 0.9729 0.8096 0.027 Uiso 1 1 calc R
C7 C 0.23288(18) 0.66275(15) 0.34431(12) 0.0216(3) Uani 1 1 d .
H7 H 0.1525 0.6429 0.3010 0.026 Uiso 1 1 calc R
C1 C 0.76123(17) 0.79545(15) 0.66799(12) 0.0213(3) Uani 1 1 d .
H1A H 0.8574 0.7173 0.6796 0.026 Uiso 1 1 calc R
H1B H 0.7301 0.8554 0.7371 0.026 Uiso 1 1 calc R
C17 C 0.12779(19) 0.98789(14) 0.77347(13) 0.0222(3) Uani 1 1 d .
H17A H 0.2144 0.9616 0.7022 0.027 Uiso 1 1 calc R
H17B H 0.0202 1.0406 0.7496 0.027 Uiso 1 1 calc R

loop_
_atom_site_aniso_label
_atom_site_aniso_U_11
_atom_site_aniso_U_22
_atom_site_aniso_U_33
_atom_site_aniso_U_23
_atom_site_aniso_U_13
_atom_site_aniso_U_12
O1 0.0272(5) 0.0311(5) 0.0195(5) 0.0051(4) -0.0038(4) -0.0176(4)
O2 0.0260(5) 0.0270(5) 0.0224(5) 0.0009(4) -0.0069(4) -0.0152(4)
O3 0.0272(5) 0.0133(4) 0.0312(5) -0.0003(4) -0.0080(4) -0.0049(4)
N4 0.0175(5) 0.0129(5) 0.0176(5) -0.0002(4) -0.0045(4) -0.0044(4)
N3 0.0197(5) 0.0178(5) 0.0164(5) 0.0011(4) -0.0023(4) -0.0046(4)
N2 0.0177(5) 0.0188(5) 0.0139(5) 0.0002(4) -0.0033(4) -0.0077(4)
N1 0.0172(5) 0.0258(6) 0.0190(5) 0.0023(4) -0.0048(4) -0.0078(4)
C9 0.0169(6) 0.0144(6) 0.0147(6) -0.0014(5) -0.0020(5) -0.0015(4)
C15 0.0127(6) 0.0146(6) 0.0166(6) 0.0002(5) -0.0002(4) -0.0036(4)
C11 0.0131(6) 0.0143(6) 0.0166(6) -0.0005(5) -0.0003(4) -0.0033(4)
C3 0.0147(6) 0.0147(6) 0.0177(6) 0.0006(5) 0.0008(5) -0.0027(5)
C10 0.0166(6) 0.0130(6) 0.0179(6) -0.0016(5) -0.0018(5) -0.0035(5)
C12 0.0158(6) 0.0143(6) 0.0210(6) -0.0017(5) 0.0014(5) -0.0042(5)
C13 0.0190(6) 0.0143(6) 0.0213(6) 0.0037(5) 0.0016(5) -0.0034(5)
C5 0.0234(7) 0.0188(6) 0.0164(6) 0.0011(5) -0.0012(5) -0.0037(5)
C14 0.0212(6) 0.0192(6) 0.0169(6) 0.0035(5) -0.0016(5) -0.0031(5)
C4 0.0172(6) 0.0136(6) 0.0167(6) -0.0005(5) -0.0023(5) -0.0009(5)
C8 0.0184(6) 0.0202(6) 0.0189(6) -0.0027(5) -0.0033(5) -0.0041(5)
C6 0.0282(7) 0.0242(7) 0.0141(6) 0.0001(5) -0.0044(5) -0.0024(5)
C16 0.0176(6) 0.0154(6) 0.0221(6) -0.0002(5) -0.0046(5) -0.0035(5)
C19 0.0237(7) 0.0161(6) 0.0218(6) -0.0024(5) -0.0073(5) -0.0059(5)
C2 0.0188(6) 0.0224(7) 0.0256(7) 0.0006(5) -0.0042(5) -0.0082(5)
C18 0.0264(7) 0.0150(6) 0.0284(7) 0.0000(5) -0.0079(6) -0.0087(5)
C7 0.0229(7) 0.0236(7) 0.0191(6) -0.0042(5) -0.0072(5) -0.0024(5)
C1 0.0178(6) 0.0258(7) 0.0225(7) 0.0013(5) -0.0056(5) -0.0080(5)
C17 0.0267(7) 0.0168(6) 0.0249(7) 0.0026(5) -0.0091(5) -0.0053(5)

loop_
_atom_type_symbol
_atom_type_description
_atom_type_scat_dispersion_real
_atom_type_scat_dispersion_imag
_atom_type_scat_source
C C 0.0181 0.0091 'International Tables Vol C Tables 4.2.6.8 and 6.1.1.4'
H H 0.0000 0.0000 'International Tables Vol C Tables 4.2.6.8 and 6.1.1.4'
N N 0.0311 0.0180 'International Tables Vol C Tables 4.2.6.8 and 6.1.1.4'
O O 0.0492 0.0322 'International Tables Vol C Tables 4.2.6.8 and 6.1.1.4'

loop_
_geom_angle_atom_site_label_1
_geom_angle_atom_site_label_2
_geom_angle_atom_site_label_3
_geom_angle
C3 O1 C2 105.98(10)
C18 O3 C17 109.74(10)
C15 N4 C16 116.25(10)
C15 N4 C19 116.16(10)
C19 N4 C16 110.09(10)
C15 N3 C14 118.12(11)
C9 N2 H2 116.1
C10 N2 H2 116.1
C10 N2 C9 127.84(11)
C3 N1 C1 106.91(11)
N2 C9 C4 118.90(11)
C8 C9 N2 122.48(12)
C8 C9 C4 118.60(11)
N4 C15 C11 120.88(11)
N3 C15 N4 116.64(11)
N3 C15 C11 122.48(11)
C15 C11 C10 126.27(11)
C12 C11 C15 117.59(11)
C12 C11 C10 116.15(11)
O1 C3 C4 115.16(11)
N1 C3 O1 117.71(12)
N1 C3 C4 127.13(12)
O2 C10 N2 124.57(12)
O2 C10 C11 119.95(11)
N2 C10 C11 115.45(11)
C11 C12 H12 120.2
C13 C12 C11 119.58(12)
C13 C12 H12 120.2
C12 C13 H13 120.8
C14 C13 C12 118.47(11)
C14 C13 H13 120.8
C4 C5 H5 119.4
C6 C5 H5 119.4
C6 C5 C4 121.13(13)
N3 C14 C13 123.28(12)
N3 C14 H14 118.4
C13 C14 H14 118.4
C9 C4 C3 122.64(11)
C5 C4 C9 119.44(12)
C5 C4 C3 117.92(12)
C9 C8 H8 119.7
C7 C8 C9 120.56(12)
C7 C8 H8 119.7
C5 C6 H6 120.4
C5 C6 C7 119.28(12)
C7 C6 H6 120.4
N4 C16 H16A 109.8
N4 C16 H16B 109.8
N4 C16 C17 109.33(10)
H16A C16 H16B 108.3
C17 C16 H16A 109.8
C17 C16 H16B 109.8
N4 C19 H19A 110.1
N4 C19 H19B 110.1
N4 C19 C18 108.19(10)
H19A C19 H19B 108.4
C18 C19 H19A 110.1
C18 C19 H19B 110.1
O1 C2 H2A 111.0
O1 C2 H2B 111.0
O1 C2 C1 103.61(10)
H2A C2 H2B 109.0
C1 C2 H2A 111.0
C1 C2 H2B 111.0
O3 C18 C19 112.34(11)
O3 C18 H18A 109.1
O3 C18 H18B 109.1
C19 C18 H18A 109.1
C19 C18 H18B 109.1
H18A C18 H18B 107.9
C8 C7 H7 119.5
C6 C7 C8 120.95(12)
C6 C7 H7 119.5
N1 C1 C2 104.29(10)
N1 C1 H1A 110.9
N1 C1 H1B 110.9
C2 C1 H1A 110.9
C2 C1 H1B 110.9
H1A C1 H1B 108.9
O3 C17 C16 110.63(11)
O3 C17 H17A 109.5
O3 C17 H17B 109.5
C16 C17 H17A 109.5
C16 C17 H17B 109.5
H17A C17 H17B 108.1

loop_
_geom_bond_atom_site_label_1
_geom_bond_atom_site_label_2
_geom_bond_distance
O1 C3 1.3642(15)
O1 C2 1.4484(16)
O2 C10 1.2232(16)
O3 C18 1.4162(17)
O3 C17 1.4280(16)
N4 C15 1.4062(16)
N4 C16 1.4695(16)
N4 C19 1.4623(16)
N3 C15 1.3365(17)
N3 C14 1.3415(17)
N2 H2 0.8600
N2 C9 1.4050(16)
N2 C10 1.3662(16)
N1 C3 1.2701(17)
N1 C1 1.4718(16)
C9 C4 1.4173(18)
C9 C8 1.4017(18)
C15 C11 1.4123(17)
C11 C10 1.5029(17)
C11 C12 1.3897(17)
C3 C4 1.4705(18)
C12 H12 0.9300
C12 C13 1.3839(18)
C13 H13 0.9300
C13 C14 1.3804(19)
C5 H5 0.9300
C5 C4 1.4013(18)
C5 C6 1.3843(19)
C14 H14 0.9300
C8 H8 0.9300
C8 C7 1.3889(18)
C6 H6 0.9300
C6 C7 1.386(2)
C16 H16A 0.9700
C16 H16B 0.9700
C16 C17 1.5159(17)
C19 H19A 0.9700
C19 H19B 0.9700
C19 C18 1.5130(18)
C2 H2A 0.9700
C2 H2B 0.9700
C2 C1 1.5312(18)
C18 H18A 0.9700
C18 H18B 0.9700
C7 H7 0.9300
C1 H1A 0.9700
C1 H1B 0.9700
C17 H17A 0.9700
C17 H17B 0.9700
